data_4131271
loop_
_publ_author_name
'He, Qing'
'Kelliher, Michael'
'B\"ahring, Steffen'
'Lynch, Vincent M.'
'Sessler, Jonathan L.'

_publ_section_title
;
 A Bis-calix[4]pyrrole Enzyme Mimic That Constrains Two Oxoanions in Close
 Proximity.
;
_journal_issue 21
_journal_name_full 'Journal of the American Chemical Society'
_journal_page_first 7140
_journal_page_last 7143
_journal_paper_doi 10.1021/jacs.7b02329
_journal_volume 139
_journal_year 2017
_chemical_formula_moiety 'C31 H35 N7 O2, 2(C H4 O)'
_chemical_formula_sum 'C40 H0 Cl0.12 N6 O2'
_chemical_formula_weight 600.89
_space_group_crystal_system monoclinic
_space_group_IT_number 15
_space_group_name_Hall '-C 2yc'
_space_group_name_H-M_alt 'C 1 2/c 1'
_atom_sites_solution_hydrogens geom
_audit_creation_date 2016-09-16
_audit_creation_method
;
Olex2 1.2
(compiled 2016.08.23 svn.r3337 for OlexSys, GUI svn.r5217)
;
_cell_angle_alpha 90
_cell_angle_beta 97.187(3)
_cell_angle_gamma 90
_cell_formula_units_Z 8
_cell_length_a 38.954(5)
_cell_length_b 6.9664(9)
_cell_length_c 24.402(3)
_cell_measurement_reflns_used 8806
_cell_measurement_temperature 100(2)
_cell_measurement_theta_max 31.0047
_cell_measurement_theta_min 1.3877
_cell_volume 6569.9(14)
_computing_molecular_graphics 'Olex2 (Dolomanov et al., 2009)'
_computing_publication_material 'Olex2 (Dolomanov et al., 2009)'
_computing_structure_refinement 'ShelXL (Sheldrick, 2015)'
_diffrn_ambient_temperature 100.15
_diffrn_measured_fraction_theta_full 0.998
_diffrn_measured_fraction_theta_max 0.998
_diffrn_measurement_device_type 'Rigaku AFC-12 with Saturn 724+ CCD'
_diffrn_radiation_type MoK\a
_diffrn_radiation_wavelength 0.71075
_diffrn_reflns_av_R_equivalents 0.1312
_diffrn_reflns_av_unetI/netI 0.1094
_diffrn_reflns_Laue_measured_fraction_full 0.998
_diffrn_reflns_Laue_measured_fraction_max 0.998
_diffrn_reflns_limit_h_max 36
_diffrn_reflns_limit_h_min -46
_diffrn_reflns_limit_k_max 8
_diffrn_reflns_limit_k_min -8
_diffrn_reflns_limit_l_max 29
_diffrn_reflns_limit_l_min -29
_diffrn_reflns_number 34164
_diffrn_reflns_point_group_measured_fraction_full 0.998
_diffrn_reflns_point_group_measured_fraction_max 0.998
_diffrn_reflns_theta_full 24.998
_diffrn_reflns_theta_max 24.998
_diffrn_reflns_theta_min 3.070
_exptl_absorpt_coefficient_mu 0.089
_exptl_crystal_colour colorless
_exptl_crystal_density_diffrn 1.215
_exptl_crystal_description column
_exptl_crystal_F_000 2401
_exptl_crystal_size_max 0.261
_exptl_crystal_size_mid 0.098
_exptl_crystal_size_min 0.091
_refine_diff_density_max 1.747
_refine_diff_density_min -0.559
_refine_diff_density_rms 0.094
_refine_ls_extinction_method none
_refine_ls_goodness_of_fit_ref 1.059
_refine_ls_hydrogen_treatment constr
_refine_ls_matrix_type full
_refine_ls_number_parameters 403
_refine_ls_number_reflns 5779
_refine_ls_number_restraints 0
_refine_ls_restrained_S_all 1.059
_refine_ls_R_factor_all 0.1803
_refine_ls_R_factor_gt 0.1138
_refine_ls_shift/su_max 0.002
_refine_ls_shift/su_mean 0.000
_refine_ls_structure_factor_coef Fsqd
_refine_ls_weighting_details 'w=1/[\s^2^(Fo^2^)+(0.1531P)^2^+36.5003P] where P=(Fo^2^+2Fc^2^)/3'
_refine_ls_weighting_scheme calc
_refine_ls_wR_factor_gt 0.2852
_refine_ls_wR_factor_ref 0.3306
_reflns_Friedel_coverage 0.000
_reflns_number_gt 3309
_reflns_number_total 5779
_reflns_threshold_expression 'I > 2\s(I)'
_cod_data_source_file ja7b02329_si_003.cif
_cod_data_source_block b
_cod_database_code 4131271
_shelx_space_group_comment
;
The symmetry employed for this shelxl refinement is uniquely defined
by the following loop, which should always be used as a source of
symmetry information in preference to the above space-group names.
They are only intended as comments.
;
_olex2_refinement_description
;
1. Fixed Uiso
 At 1.2 times of:
  All C(H) groups, All C(H,H) groups, All N(H) groups
 At 1.5 times of:
  All C(H,H,H) groups, All O(H) groups
2.a Secondary CH2 refined with riding coordinates:
 C9(H9A,H9B), C21(H21A,H21B), C27(H27A,H27B), C30(H30A,H30B)
2.b Aromatic/amide H refined with riding coordinates:
 N0AA(H0AA), N2(H2), N3(H3), N4(H4), N5(H5), N6(H6), C5(H5A), C8(H8), C10(H10),
  C12(H12), C13(H13), C14(H14), C15(H15), C16(H16), C17(H17), C19(H19),
 C25(H25), C29(H29), C31(H31), C32(H32), C33(H33)
2.c Idealised Me refined as rotating group:
 C20(H20A,H20B,H20C), C26(H26A,H26B,H26C), C3(H3A,H3B,H3C), C4(H4A,H4B,H4C)
2.d Idealised tetrahedral OH refined as rotating group:
 O1(H1), O2(H2A)
;
_shelx_shelxl_version_number 2014/7
_olex2_submission_special_instructions 'No special instructions were received'

loop_
_space_group_symop_operation_xyz
'x, y, z'
'-x, y, -z+1/2'
'x+1/2, y+1/2, z'
'-x+1/2, y+1/2, -z+1/2'
'-x, -y, -z'
'x, -y, z-1/2'
'-x+1/2, -y+1/2, -z'
'x+1/2, -y+1/2, z-1/2'

loop_
_atom_site_label
_atom_site_type_symbol
_atom_site_fract_x
_atom_site_fract_y
_atom_site_fract_z
_atom_site_U_iso_or_equiv
_atom_site_adp_type
_atom_site_occupancy
_atom_site_site_symmetry_order
_atom_site_calc_flag
_atom_site_refinement_flags_posn
O0AA O 0.60700(10) 0.2378(6) 0.02859(17) 0.0366(11) Uani 1 1 d .
O1AA O 0.40840(9) 0.2487(6) -0.09929(16) 0.0324(10) Uani 1 1 d .
N0AA N 0.71625(11) 0.0934(7) 0.17047(18) 0.0259(11) Uani 1 1 d .
H0AA H 0.7152 0.1894 0.1469 0.031 Uiso 1 1 calc R
N2 N 0.27070(12) 0.3897(7) -0.10042(19) 0.0314(12) Uani 1 1 d .
H2 H 0.2758 0.2821 -0.1164 0.038 Uiso 1 1 calc R
N3 N 0.34349(12) 0.6171(7) 0.03932(19) 0.0308(12) Uani 1 1 d .
H3 H 0.3497 0.6781 0.0105 0.037 Uiso 1 1 calc R
N4 N 0.55413(11) 0.2566(7) 0.05867(19) 0.0311(12) Uani 1 1 d .
H4 H 0.5438 0.2695 0.0885 0.037 Uiso 1 1 calc R
N5 N 0.61523(12) -0.1150(8) 0.2107(2) 0.0357(13) Uani 1 1 d .
H5 H 0.6169 -0.1678 0.1783 0.043 Uiso 1 1 calc R
N6 N 0.44081(11) 0.2466(7) -0.01435(19) 0.0291(11) Uani 1 1 d .
H6 H 0.4392 0.2556 0.0212 0.035 Uiso 1 1 calc R
N1 N 0.49845(11) 0.2538(7) 0.01570(18) 0.0278(11) Uani 1 1 d .
C2 C 0.32583(13) 0.4437(8) 0.0371(2) 0.0248(13) Uani 1 1 d .
C0AA C 0.31573(13) 0.3410(8) -0.0171(2) 0.0261(13) Uani 1 1 d .
C1AA C 0.69008(13) 0.0410(8) 0.2000(2) 0.0250(13) Uani 1 1 d .
C5 C 0.27243(13) 0.6266(8) -0.0418(2) 0.0243(13) Uani 1 1 d .
H5A H 0.2791 0.7080 -0.0110 0.029 Uiso 1 1 calc R
C6 C 0.58908(14) 0.2523(8) 0.0667(3) 0.0301(14) Uani 1 1 d .
C7 C 0.65649(14) 0.1533(8) 0.1965(2) 0.0266(13) Uani 1 1 d .
C8 C 0.74424(14) -0.0249(9) 0.1828(2) 0.0295(14) Uani 1 1 d .
H8 H 0.7657 -0.0167 0.1682 0.035 Uiso 1 1 calc R
C9 C 0.34708(13) 0.3303(8) -0.0501(2) 0.0261(13) Uani 1 1 d .
H9A H 0.3403 0.2574 -0.0846 0.031 Uiso 1 1 calc R
H9B H 0.3533 0.4619 -0.0605 0.031 Uiso 1 1 calc R
C10 C 0.70171(14) -0.1161(8) 0.2309(2) 0.0279(13) Uani 1 1 d .
H10 H 0.6891 -0.1850 0.2554 0.033 Uiso 1 1 calc R
C11 C 0.28722(13) 0.4546(8) -0.0513(2) 0.0229(12) Uani 1 1 d .
C12 C 0.32104(15) 0.3983(9) 0.0904(2) 0.0354(15) Uani 1 1 d .
H12 H 0.3096 0.2876 0.1019 0.042 Uiso 1 1 calc R
C13 C 0.24565(14) 0.6643(9) -0.0850(2) 0.0304(14) Uani 1 1 d .
H13 H 0.2308 0.7731 -0.0882 0.037 Uiso 1 1 calc R
C14 C 0.59974(17) -0.0620(13) 0.2933(3) 0.055(2) Uani 1 1 d .
H14 H 0.5892 -0.0740 0.3263 0.066 Uiso 1 1 calc R
C15 C 0.73558(14) -0.1571(9) 0.2202(2) 0.0284(13) Uani 1 1 d .
H15 H 0.7499 -0.2584 0.2360 0.034 Uiso 1 1 calc R
C16 C 0.34984(15) 0.6797(10) 0.0930(3) 0.0382(16) Uani 1 1 d .
H16 H 0.3616 0.7942 0.1053 0.046 Uiso 1 1 calc R
C17 C 0.24500(13) 0.5139(9) -0.1217(2) 0.0298(14) Uani 1 1 d .
H17 H 0.2298 0.4990 -0.1550 0.036 Uiso 1 1 calc R
C18 C 0.63191(14) 0.0484(9) 0.2303(2) 0.0316(14) Uani 1 1 d .
C19 C 0.33621(16) 0.5470(11) 0.1252(3) 0.0460(18) Uani 1 1 d .
H19 H 0.3368 0.5531 0.1642 0.055 Uiso 1 1 calc R
C20 C 0.30236(14) 0.1392(8) -0.0063(3) 0.0331(14) Uani 1 1 d .
H20A H 0.3204 0.0671 0.0166 0.050 Uiso 1 1 calc GR
H20B H 0.2963 0.0725 -0.0415 0.050 Uiso 1 1 calc GR
H20C H 0.2818 0.1492 0.0130 0.050 Uiso 1 1 calc GR
C21 C 0.64041(14) 0.1680(9) 0.1355(2) 0.0282(13) Uani 1 1 d .
H21A H 0.6565 0.2401 0.1148 0.034 Uiso 1 1 calc R
H21B H 0.6381 0.0369 0.1197 0.034 Uiso 1 1 calc R
C22 C 0.53187(14) 0.2428(9) 0.0077(2) 0.0312(14) Uani 1 1 d .
C23 C 0.47449(14) 0.2372(8) -0.0290(2) 0.0284(13) Uani 1 1 d .
C24 C 0.41031(13) 0.2436(8) -0.0485(2) 0.0265(13) Uani 1 1 d .
C25 C 0.62269(15) 0.0861(11) 0.2813(2) 0.0422(17) Uani 1 1 d .
H25 H 0.6302 0.1915 0.3044 0.051 Uiso 1 1 calc R
C26 C 0.66455(15) 0.3566(9) 0.2206(3) 0.0351(15) Uani 1 1 d .
H26A H 0.6753 0.3457 0.2589 0.053 Uiso 1 1 calc GR
H26B H 0.6430 0.4301 0.2193 0.053 Uiso 1 1 calc GR
H26C H 0.6804 0.4226 0.1987 0.053 Uiso 1 1 calc GR
C27 C 0.37891(14) 0.2347(10) -0.0179(3) 0.0348(15) Uani 1 1 d .
H27A H 0.3843 0.2993 0.0183 0.042 Uiso 1 1 calc R
H27B H 0.3735 0.0987 -0.0108 0.042 Uiso 1 1 calc R
C29 C 0.54277(15) 0.2198(10) -0.0437(2) 0.0383(16) Uani 1 1 d .
H29 H 0.5666 0.2152 -0.0481 0.046 Uiso 1 1 calc R
C30 C 0.60511(14) 0.2653(9) 0.1265(2) 0.0332(14) Uani 1 1 d .
H30A H 0.5895 0.2036 0.1503 0.040 Uiso 1 1 calc R
H30B H 0.6077 0.4020 0.1373 0.040 Uiso 1 1 calc R
C31 C 0.48284(15) 0.2117(9) -0.0821(2) 0.0348(15) Uani 1 1 d .
H31 H 0.4654 0.2003 -0.1128 0.042 Uiso 1 1 calc R
C32 C 0.59541(17) -0.1841(12) 0.2492(3) 0.0494(19) Uani 1 1 d .
H32 H 0.5813 -0.2959 0.2457 0.059 Uiso 1 1 calc R
C33 C 0.51722(16) 0.2037(11) -0.0886(3) 0.0475(19) Uani 1 1 d .
H33 H 0.5238 0.1867 -0.1245 0.057 Uiso 1 1 calc R
O1 O 0.5173(2) 0.2718(14) 0.1560(3) 0.118(3) Uani 1 1 d .
H1 H 0.5186 0.1711 0.1751 0.177 Uiso 1 1 calc GR
O2 O 0.4471(3) 0.293(3) 0.1046(4) 0.207(6) Uani 1 1 d .
H2A H 0.4667 0.2758 0.1224 0.310 Uiso 1 1 calc GR
C3 C 0.4280(3) 0.3805(19) 0.1344(6) 0.145(6) Uani 1 1 d .
H3A H 0.4038 0.3712 0.1177 0.217 Uiso 1 1 calc GR
H3B H 0.4348 0.5158 0.1374 0.217 Uiso 1 1 calc GR
H3C H 0.4305 0.3225 0.1713 0.217 Uiso 1 1 calc GR
C4 C 0.5307(4) 0.430(2) 0.1896(7) 0.194(9) Uani 1 1 d .
H4A H 0.5379 0.5324 0.1659 0.291 Uiso 1 1 calc GR
H4B H 0.5507 0.3872 0.2151 0.291 Uiso 1 1 calc GR
H4C H 0.5128 0.4785 0.2107 0.291 Uiso 1 1 calc GR

loop_
_atom_site_aniso_label
_atom_site_aniso_U_11
_atom_site_aniso_U_22
_atom_site_aniso_U_33
_atom_site_aniso_U_23
_atom_site_aniso_U_13
_atom_site_aniso_U_12
O0AA 0.023(2) 0.046(3) 0.039(3) 0.012(2) -0.0028(19) -0.0068(19)
O1AA 0.023(2) 0.048(3) 0.025(2) -0.0032(19) -0.0026(16) 0.0004(19)
N0AA 0.025(2) 0.029(3) 0.021(2) 0.002(2) -0.0060(19) 0.002(2)
N2 0.033(3) 0.028(3) 0.032(3) -0.005(2) 0.000(2) 0.004(2)
N3 0.032(3) 0.037(3) 0.023(3) -0.002(2) -0.001(2) -0.007(2)
N4 0.018(2) 0.046(3) 0.027(3) 0.005(2) -0.0037(19) -0.003(2)
N5 0.035(3) 0.042(3) 0.030(3) 0.008(2) -0.001(2) -0.006(2)
N6 0.024(2) 0.038(3) 0.025(3) -0.001(2) -0.002(2) 0.000(2)
N1 0.022(2) 0.034(3) 0.026(3) 0.002(2) -0.004(2) 0.000(2)
C2 0.020(3) 0.030(3) 0.023(3) 0.008(3) -0.001(2) -0.001(2)
C0AA 0.020(3) 0.027(3) 0.031(3) 0.004(3) 0.004(2) -0.001(2)
C1AA 0.021(3) 0.025(3) 0.026(3) 0.000(2) -0.005(2) 0.001(2)
C5 0.022(3) 0.029(3) 0.022(3) -0.003(2) 0.002(2) -0.001(2)
C6 0.026(3) 0.024(3) 0.038(3) 0.007(3) -0.005(3) -0.005(3)
C7 0.026(3) 0.026(3) 0.026(3) 0.002(3) -0.003(2) 0.002(3)
C8 0.022(3) 0.039(4) 0.025(3) -0.002(3) -0.006(2) 0.002(3)
C9 0.025(3) 0.024(3) 0.029(3) 0.006(3) 0.002(2) 0.001(2)
C10 0.029(3) 0.031(3) 0.020(3) 0.000(2) -0.008(2) 0.000(3)
C11 0.021(3) 0.027(3) 0.020(3) 0.002(2) 0.000(2) -0.001(2)
C12 0.032(3) 0.038(4) 0.034(3) 0.008(3) -0.001(3) 0.000(3)
C13 0.028(3) 0.034(3) 0.030(3) 0.010(3) 0.004(3) 0.001(3)
C14 0.037(4) 0.098(7) 0.029(4) 0.009(4) 0.002(3) -0.003(4)
C15 0.033(3) 0.032(3) 0.019(3) -0.001(3) -0.002(2) 0.001(3)
C16 0.032(3) 0.048(4) 0.032(3) -0.002(3) -0.007(3) -0.005(3)
C17 0.023(3) 0.041(4) 0.025(3) 0.005(3) -0.002(2) 0.002(3)
C18 0.025(3) 0.040(4) 0.028(3) 0.006(3) -0.005(2) 0.000(3)
C19 0.044(4) 0.064(5) 0.028(3) 0.006(3) -0.006(3) 0.004(4)
C20 0.026(3) 0.023(3) 0.050(4) 0.007(3) 0.003(3) -0.001(3)
C21 0.029(3) 0.029(3) 0.025(3) 0.004(3) -0.005(2) -0.007(3)
C22 0.024(3) 0.036(4) 0.031(3) 0.007(3) -0.006(2) -0.002(3)
C23 0.026(3) 0.026(3) 0.032(3) 0.008(3) 0.002(2) 0.002(3)
C24 0.019(3) 0.024(3) 0.035(4) 0.002(3) 0.000(2) 0.004(2)
C25 0.032(3) 0.067(5) 0.028(3) -0.003(3) 0.004(3) 0.000(3)
C26 0.029(3) 0.032(4) 0.042(4) -0.001(3) -0.003(3) 0.002(3)
C27 0.027(3) 0.039(4) 0.037(3) 0.006(3) 0.001(3) 0.009(3)
C29 0.027(3) 0.060(5) 0.028(3) 0.014(3) 0.001(3) -0.007(3)
C30 0.026(3) 0.040(4) 0.031(3) 0.006(3) -0.003(3) -0.003(3)
C31 0.027(3) 0.051(4) 0.025(3) 0.002(3) -0.004(2) 0.001(3)
C32 0.037(4) 0.067(5) 0.043(4) 0.022(4) -0.001(3) -0.009(4)
C33 0.032(3) 0.082(6) 0.029(4) 0.010(4) 0.006(3) 0.002(3)
O1 0.082(5) 0.157(8) 0.111(6) -0.016(6) 0.000(5) 0.005(6)
O2 0.132(8) 0.40(2) 0.091(6) 0.005(9) 0.014(6) 0.113(11)
C3 0.130(10) 0.123(10) 0.214(14) 0.070(10) 0.146(11) 0.044(8)
C4 0.188(16) 0.176(17) 0.197(17) -0.104(15) -0.062(13) -0.003(13)

loop_
_atom_type_symbol
_atom_type_description
_atom_type_scat_dispersion_real
_atom_type_scat_dispersion_imag
_atom_type_scat_source
C C 0.0033 0.0016 'International Tables Vol C Tables 4.2.6.8 and 6.1.1.4'
H H 0.0000 0.0000 'International Tables Vol C Tables 4.2.6.8 and 6.1.1.4'
N N 0.0061 0.0033 'International Tables Vol C Tables 4.2.6.8 and 6.1.1.4'
O O 0.0106 0.0060 'International Tables Vol C Tables 4.2.6.8 and 6.1.1.4'
Cl Cl 0.1484 0.1585 'International Tables Vol C Tables 4.2.6.8 and 6.1.1.4'

loop_
_geom_angle_atom_site_label_1
_geom_angle_atom_site_label_2
_geom_angle_atom_site_label_3
_geom_angle
C1AA N0AA C8 110.4(5)
C11 N2 C17 111.3(5)
C16 N3 C2 110.1(5)
C6 N4 C22 128.0(5)
C18 N5 C32 109.5(6)
C24 N6 C23 127.9(5)
C22 N1 C23 117.6(5)
N3 C2 C0AA 121.3(5)
C12 C2 N3 106.8(5)
C12 C2 C0AA 131.9(5)
C2 C0AA C9 110.0(4)
C2 C0AA C11 109.0(5)
C2 C0AA C20 109.8(5)
C11 C0AA C9 108.0(4)
C11 C0AA C20 109.3(4)
C20 C0AA C9 110.7(5)
N0AA C1AA C7 121.8(5)
N0AA C1AA C10 106.6(5)
C10 C1AA C7 131.6(5)
C11 C5 C13 108.9(5)
O0AA C6 N4 123.1(5)
O0AA C6 C30 121.7(5)
N4 C6 C30 115.2(5)
C1AA C7 C18 108.6(5)
C1AA C7 C21 109.3(5)
C1AA C7 C26 108.5(4)
C18 C7 C21 110.3(4)
C18 C7 C26 110.1(5)
C21 C7 C26 110.1(5)
C15 C8 N0AA 107.2(5)
C27 C9 C0AA 113.2(5)
C1AA C10 C15 108.1(5)
N2 C11 C0AA 122.7(5)
C5 C11 N2 106.2(5)
C5 C11 C0AA 131.1(5)
C2 C12 C19 107.6(6)
C17 C13 C5 107.2(5)
C32 C14 C25 108.0(6)
C8 C15 C10 107.6(5)
C19 C16 N3 107.4(6)
N2 C17 C13 106.3(5)
N5 C18 C7 120.8(5)
C25 C18 N5 108.2(6)
C25 C18 C7 131.0(6)
C16 C19 C12 108.2(6)
C30 C21 C7 114.7(5)
N1 C22 N4 111.3(5)
N1 C22 C29 123.5(5)
C29 C22 N4 125.2(5)
N1 C23 N6 111.4(5)
N1 C23 C31 123.2(5)
C31 C23 N6 125.4(5)
O1AA C24 N6 123.5(5)
O1AA C24 C27 123.2(5)
N6 C24 C27 113.3(5)
C18 C25 C14 107.1(6)
C24 C27 C9 112.3(5)
C22 C29 C33 116.9(6)
C6 C30 C21 111.6(5)
C33 C31 C23 117.3(5)
C14 C32 N5 107.2(6)
C31 C33 C29 121.4(6)

loop_
_geom_bond_atom_site_label_1
_geom_bond_atom_site_label_2
_geom_bond_distance
O0AA C6 1.235(7)
O1AA C24 1.233(7)
N0AA C1AA 1.369(7)
N0AA C8 1.370(7)
N2 C11 1.364(7)
N2 C17 1.375(7)
N3 C2 1.388(7)
N3 C16 1.372(7)
N4 C6 1.351(7)
N4 C22 1.428(7)
N5 C18 1.367(8)
N5 C32 1.376(8)
N6 C23 1.404(7)
N6 C24 1.363(7)
N1 C22 1.343(7)
N1 C23 1.348(7)
C2 C0AA 1.513(8)
C2 C12 1.375(8)
C0AA C9 1.547(7)
C0AA C11 1.525(7)
C0AA C20 1.533(8)
C1AA C7 1.517(7)
C1AA C10 1.375(8)
C5 C11 1.362(8)
C5 C13 1.413(8)
C6 C30 1.515(8)
C7 C18 1.526(8)
C7 C21 1.545(7)
C7 C26 1.551(8)
C8 C15 1.367(8)
C9 C27 1.535(8)
C10 C15 1.407(8)
C12 C19 1.421(9)
C13 C17 1.376(8)
C14 C25 1.419(10)
C14 C32 1.367(10)
C16 C19 1.364(9)
C18 C25 1.363(8)
C21 C30 1.524(8)
C22 C29 1.383(8)
C23 C31 1.387(8)
C24 C27 1.513(8)
C29 C33 1.389(9)
C31 C33 1.369(8)
O1 C4 1.433(14)
O2 C3 1.262(13)
